data_1560126
loop_
_publ_author_name
'Yang, Chi'
'Wu, Tian-Rui'
'Li, Yan'
'Wu, Bing-Bing'
'Jin, Ruo-Xing'
'Hu, Duo-Duo'
'Li, Yuan-Bo'
'Bian, Kang-Jie'
'Wang, Xi-Sheng'

_publ_section_title
;
 Facile synthesis of axially chiral styrene-type carboxylic acids via
 palladium-catalyzed asymmetric C--H activation
;
_journal_issue 10
_journal_name_full 'Chemical Science'
_journal_page_first 3726
_journal_page_last 3732
_journal_paper_doi 10.1039/D0SC06661C
_journal_volume 12
_journal_year 2021
_chemical_absolute_configuration ad
_chemical_formula_moiety 'C25 H18 O2'
_chemical_formula_sum 'C25 H18 O2'
_chemical_formula_weight 350.39
_space_group_crystal_system triclinic
_space_group_IT_number 1
_space_group_name_Hall 'P 1'
_space_group_name_H-M_alt 'P 1'
_atom_sites_solution_hydrogens geom
_atom_sites_solution_primary dual
_audit_creation_date 2020-07-17
_audit_creation_method
;
Olex2 1.3
(compiled 2020.02.04 svn.rd84adfe8 for OlexSys, GUI svn.r6032)
;
_audit_update_record
;
2020-11-23 deposited with the CCDC.	2021-01-20 downloaded from the CCDC.
;
_cell_angle_alpha 87.3760(10)
_cell_angle_beta 70.785(2)
_cell_angle_gamma 81.6190(10)
_cell_formula_units_Z 2
_cell_length_a 8.6935(2)
_cell_length_b 11.1218(2)
_cell_length_c 12.2142(2)
_cell_measurement_reflns_used 31556
_cell_measurement_temperature 293(2)
_cell_measurement_theta_max 70.1700
_cell_measurement_theta_min 5.4410
_cell_volume 1103.26(4)
_computing_molecular_graphics 'Olex2 1.3 (Dolomanov et al., 2009)'
_computing_publication_material 'Olex2 1.3 (Dolomanov et al., 2009)'
_computing_structure_refinement 'SHELXL 2018/3 (Sheldrick, 2015)'
_computing_structure_solution 'SHELXT 2018/2 (Sheldrick, 2018)'
_diffrn_ambient_temperature 293(2)
_diffrn_measured_fraction_theta_full 0.998
_diffrn_measured_fraction_theta_max 0.989
_diffrn_measurement_device_type 'SuperNova, Dual, Cu at home/near, AtlasS2'
_diffrn_radiation_type CuK\a
_diffrn_radiation_wavelength 1.54184
_diffrn_reflns_av_R_equivalents 0.0270
_diffrn_reflns_av_unetI/netI 0.0128
_diffrn_reflns_Laue_measured_fraction_full 0.998
_diffrn_reflns_Laue_measured_fraction_max 0.989
_diffrn_reflns_limit_h_max 10
_diffrn_reflns_limit_h_min -10
_diffrn_reflns_limit_k_max 13
_diffrn_reflns_limit_k_min -13
_diffrn_reflns_limit_l_max 14
_diffrn_reflns_limit_l_min -14
_diffrn_reflns_number 36949
_diffrn_reflns_point_group_measured_fraction_full 0.954
_diffrn_reflns_point_group_measured_fraction_max 0.937
_diffrn_reflns_theta_full 67.684
_diffrn_reflns_theta_max 69.948
_diffrn_reflns_theta_min 3.833
_exptl_absorpt_coefficient_mu 0.520
_exptl_crystal_density_diffrn 1.055
_exptl_crystal_description block
_exptl_crystal_F_000 368
_exptl_crystal_size_max 0.4
_exptl_crystal_size_mid 0.4
_exptl_crystal_size_min 0.2
_refine_diff_density_max 0.266
_refine_diff_density_min -0.467
_refine_diff_density_rms 0.099
_refine_ls_abs_structure_details
;
 Flack x determined using 3579 quotients [(I+)-(I-)]/[(I+)+(I-)]
 (Parsons, Flack and Wagner, Acta Cryst. B69 (2013) 249-259).
;
_refine_ls_abs_structure_Flack 0.11(6)
_refine_ls_extinction_method none
_refine_ls_goodness_of_fit_ref 1.079
_refine_ls_hydrogen_treatment constr
_refine_ls_matrix_type full
_refine_ls_number_parameters 489
_refine_ls_number_reflns 7868
_refine_ls_number_restraints 3
_refine_ls_restrained_S_all 1.078
_refine_ls_R_factor_all 0.0607
_refine_ls_R_factor_gt 0.0603
_refine_ls_shift/su_max 0.000
_refine_ls_shift/su_mean 0.000
_refine_ls_structure_factor_coef Fsqd
_refine_ls_weighting_details 'w=1/[\s^2^(Fo^2^)+(0.1223P)^2^+0.0646P] where P=(Fo^2^+2Fc^2^)/3'
_refine_ls_weighting_scheme calc
_refine_ls_wR_factor_gt 0.1552
_refine_ls_wR_factor_ref 0.1562
_reflns_Friedel_coverage 0.895
_reflns_Friedel_fraction_full 0.910
_reflns_Friedel_fraction_max 0.885
_reflns_number_gt 7749
_reflns_number_total 7868
_reflns_threshold_expression 'I > 2\s(I)'
_cod_data_source_file d0sc06661c2.cif
_cod_data_source_block liyan-200715
_cod_depositor_comments 'Adding full bibliography for 1560125--1560126.cif.'
_cod_database_code 1560126
_shelx_shelxl_version_number 2018/3
_shelx_space_group_comment
;
The symmetry employed for this shelxl refinement is uniquely defined
by the following loop, which should always be used as a source of
symmetry information in preference to the above space-group names.
They are only intended as comments.
;
_olex2_refinement_description
;
1. Fixed Uiso
 At 1.2 times of:
  All C(H) groups
 At 1.5 times of:
  All O(H) groups
2.a Aromatic/amide H refined with riding coordinates:
 C3(H3), C28(H28), C21(H21), C37(H37), C50(H50), C13(H13), C9(H9), C41(H41),
 C32(H32), C31(H31), C34(H34), C5(H5), C30(H30), C33(H33), C44(H44), C12(H12),
 C19(H19), C38(H38), C46(H46), C25(H25), C16(H16), C6(H6), C48(H48), C18(H18),
 C47(H47), C8(H8), C43(H43), C7(H7), C42(H42), C49(H49), C22(H22), C17(H17),
 C23(H23), C24(H24)
2.b Idealised tetrahedral OH refined as rotating group:
 O2(H2), O4(H4)
;
_smtbx_masks_void_probe_radius 1.2
_smtbx_masks_void_truncation_radius 1.2
_olex2_submission_special_instructions 'No special instructions were received'

loop_
_space_group_symop_operation_xyz
'x, y, z'

loop_
_atom_site_label
_atom_site_type_symbol
_atom_site_fract_x
_atom_site_fract_y
_atom_site_fract_z
_atom_site_U_iso_or_equiv
_atom_site_adp_type
_atom_site_occupancy
_atom_site_site_symmetry_order
_atom_site_calc_flag
_atom_site_refinement_flags_posn
_atom_site_refinement_flags_adp
_atom_site_refinement_flags_occupancy
_atom_site_disorder_assembly
_atom_site_disorder_group
O1 O 0.4686(3) 0.34137(18) 0.52488(18) 0.0605(5) Uani 1 1 d . . . . .
O3 O 0.5103(3) 0.6483(2) 0.48337(19) 0.0653(6) Uani 1 1 d . . . . .
O2 O 0.3727(3) 0.49648(19) 0.64803(19) 0.0651(6) Uani 1 1 d . . . . .
H2 H 0.463455 0.518180 0.617977 0.098 Uiso 1 1 calc R U . . .
O4 O 0.6548(3) 0.48374(19) 0.3830(2) 0.0686(6) Uani 1 1 d . . . . .
H4 H 0.575343 0.450709 0.420534 0.103 Uiso 1 1 calc R U . . .
C35 C 0.6485(3) 0.8110(2) 0.3172(2) 0.0425(5) Uani 1 1 d . . . . .
C36 C 0.7103(3) 0.8701(2) 0.3867(2) 0.0463(6) Uani 1 1 d . . . . .
C4 C 0.1241(3) 0.2803(2) 0.9235(2) 0.0463(6) Uani 1 1 d . . . . .
C1 C 0.3793(3) 0.3885(2) 0.6236(2) 0.0457(5) Uani 1 1 d . . . . .
C27 C 0.6945(3) 0.6775(2) 0.2967(2) 0.0434(5) Uani 1 1 d . . . . .
C3 C 0.2283(3) 0.3381(2) 0.8201(2) 0.0457(5) Uani 1 1 d . . . . .
H3 H 0.264646 0.408244 0.834959 0.055 Uiso 1 1 calc R U . . .
C15 C 0.1378(3) 0.2105(3) 0.5937(2) 0.0500(6) Uani 1 1 d . . . . .
C45 C 0.8255(3) 0.8061(2) 0.4434(2) 0.0486(6) Uani 1 1 d . . . . .
C28 C 0.7906(4) 0.6233(2) 0.1969(2) 0.0479(6) Uani 1 1 d . . . . .
H28 H 0.802622 0.538830 0.198139 0.058 Uiso 1 1 calc R U . . .
C11 C 0.3254(3) 0.0802(2) 0.6734(2) 0.0465(6) Uani 1 1 d . . . . .
C40 C 0.5336(3) 0.8746(2) 0.2669(2) 0.0457(5) Uani 1 1 d . . . . .
C20 C 0.4491(3) 0.0583(3) 0.7348(2) 0.0506(6) Uani 1 1 d . . . . .
C26 C 0.6174(3) 0.5958(2) 0.3923(2) 0.0452(5) Uani 1 1 d . . . . .
C2 C 0.2790(3) 0.3058(2) 0.7082(2) 0.0414(5) Uani 1 1 d . . . . .
C21 C 0.5814(4) 0.1233(3) 0.7073(3) 0.0577(7) Uani 1 1 d . . . . .
H21 H 0.589318 0.185467 0.652929 0.069 Uiso 1 1 calc R U . . .
C37 C 0.6601(4) 0.9979(3) 0.4065(3) 0.0551(7) Uani 1 1 d . . . . .
H37 H 0.700157 1.038473 0.453982 0.066 Uiso 1 1 calc R U . . .
C50 C 0.7811(5) 0.8052(4) 0.5632(3) 0.0726(10) Uani 1 1 d . . . . .
H50 H 0.679169 0.845278 0.606910 0.087 Uiso 1 1 calc R U . . .
C29 C 0.8799(3) 0.6766(2) 0.0859(2) 0.0465(6) Uani 1 1 d . . . . .
C14 C 0.1074(4) 0.1082(3) 0.5419(3) 0.0590(7) Uani 1 1 d . . . . .
C39 C 0.4884(4) 1.0026(3) 0.2865(3) 0.0543(7) Uani 1 1 d . . . . .
C13 C 0.1869(4) -0.0088(3) 0.5615(3) 0.0688(9) Uani 1 1 d . . . . .
H13 H 0.167122 -0.077250 0.530089 0.083 Uiso 1 1 calc R U . . .
C10 C 0.2491(3) 0.1943(2) 0.6587(2) 0.0428(5) Uani 1 1 d . . . . .
C9 C 0.0127(4) 0.2049(3) 0.9212(3) 0.0629(8) Uani 1 1 d . . . . .
H9 H 0.006260 0.182303 0.850638 0.075 Uiso 1 1 calc R U . . .
C41 C 0.4602(4) 0.8156(3) 0.2004(3) 0.0580(7) Uani 1 1 d . . . . .
H41 H 0.488790 0.732383 0.187018 0.070 Uiso 1 1 calc R U . . .
C32 C 1.0584(5) 0.7615(4) -0.1307(3) 0.0694(9) Uani 1 1 d . . . . .
H32 H 1.116598 0.790416 -0.202938 0.083 Uiso 1 1 calc R U . . .
C31 C 1.0160(4) 0.8343(3) -0.0336(3) 0.0634(8) Uani 1 1 d . . . . .
H31 H 1.048187 0.911257 -0.040277 0.076 Uiso 1 1 calc R U . . .
C34 C 0.9261(4) 0.6046(3) -0.0134(3) 0.0597(7) Uani 1 1 d . . . . .
H34 H 0.896621 0.526897 -0.007217 0.072 Uiso 1 1 calc R U . . .
C5 C 0.1313(5) 0.3120(3) 1.0299(3) 0.0648(8) Uani 1 1 d . . . . .
H5 H 0.206341 0.362466 1.032734 0.078 Uiso 1 1 calc R U . . .
C30 C 0.9252(4) 0.7925(3) 0.0744(2) 0.0534(6) Uani 1 1 d . . . . .
H30 H 0.894670 0.842564 0.139154 0.064 Uiso 1 1 calc R U . . .
C33 C 1.0145(5) 0.6462(4) -0.1208(3) 0.0709(9) Uani 1 1 d . . . . .
H33 H 1.044353 0.596724 -0.185874 0.085 Uiso 1 1 calc R U . . .
C44 C 0.3720(5) 1.0642(4) 0.2359(4) 0.0774(11) Uani 1 1 d . . . . .
H44 H 0.340939 1.147458 0.247613 0.093 Uiso 1 1 calc R U . . .
C12 C 0.2899(4) -0.0221(3) 0.6243(3) 0.0583(7) Uani 1 1 d . . . . .
H12 H 0.338921 -0.099522 0.635865 0.070 Uiso 1 1 calc R U . . .
C19 C 0.0023(5) 0.1238(5) 0.4756(3) 0.0779(11) Uani 1 1 d . . . . .
H19 H -0.014631 0.056702 0.440432 0.093 Uiso 1 1 calc R U . . .
C38 C 0.5544(4) 1.0603(2) 0.3563(3) 0.0596(8) Uani 1 1 d . . . . .
H38 H 0.525368 1.143641 0.368832 0.071 Uiso 1 1 calc R U . . .
C46 C 0.9827(4) 0.7520(4) 0.3813(3) 0.0750(10) Uani 1 1 d . . . . .
H46 H 1.017126 0.753459 0.300679 0.090 Uiso 1 1 calc R U . . .
C25 C 0.4425(5) -0.0364(4) 0.8159(3) 0.0763(10) Uani 1 1 d . . . . .
H25 H 0.355970 -0.082190 0.835482 0.092 Uiso 1 1 calc R U . . .
C16 C 0.0527(4) 0.3261(3) 0.5784(3) 0.0637(8) Uani 1 1 d . . . . .
H16 H 0.066813 0.394706 0.612755 0.076 Uiso 1 1 calc R U . . .
C6 C 0.0284(6) 0.2696(4) 1.1321(3) 0.0798(11) Uani 1 1 d . . . . .
H6 H 0.034838 0.292010 1.202749 0.096 Uiso 1 1 calc R U . . .
C48 C 1.0392(5) 0.6898(4) 0.5556(3) 0.0713(9) Uani 1 1 d . . . . .
H48 H 1.108506 0.648091 0.592823 0.086 Uiso 1 1 calc R U . . .
C18 C -0.0757(5) 0.2357(6) 0.4616(4) 0.0854(13) Uani 1 1 d . . . . .
H18 H -0.146009 0.244490 0.417660 0.103 Uiso 1 1 calc R U . . .
C47 C 1.0899(5) 0.6958(5) 0.4372(4) 0.0882(13) Uani 1 1 d . . . . .
H47 H 1.195950 0.662210 0.394094 0.106 Uiso 1 1 calc R U . . .
C8 C -0.0905(5) 0.1623(4) 1.0246(4) 0.0747(10) Uani 1 1 d . . . . .
H8 H -0.165094 0.111273 1.022276 0.090 Uiso 1 1 calc R U . . .
C43 C 0.3064(6) 1.0062(4) 0.1723(4) 0.0868(12) Uani 1 1 d . . . . .
H43 H 0.233305 1.049892 0.139122 0.104 Uiso 1 1 calc R U . . .
C7 C -0.0833(5) 0.1948(4) 1.1303(3) 0.0769(10) Uani 1 1 d . . . . .
H7 H -0.152737 0.166558 1.198974 0.092 Uiso 1 1 calc R U . . .
C42 C 0.3467(5) 0.8803(4) 0.1552(4) 0.0767(10) Uani 1 1 d . . . . .
H42 H 0.297143 0.840252 0.113432 0.092 Uiso 1 1 calc R U . . .
C49 C 0.8857(5) 0.7456(5) 0.6197(3) 0.0804(11) Uani 1 1 d . . . . .
H49 H 0.852074 0.743529 0.700228 0.097 Uiso 1 1 calc R U . . .
C22 C 0.7025(5) 0.0974(4) 0.7595(4) 0.0764(10) Uani 1 1 d . . . . .
H22 H 0.789999 0.142178 0.740482 0.092 Uiso 1 1 calc R U . . .
C17 C -0.0510(5) 0.3366(5) 0.5125(4) 0.0816(11) Uani 1 1 d . . . . .
H17 H -0.104966 0.412642 0.502187 0.098 Uiso 1 1 calc R U . . .
C23 C 0.6922(6) 0.0056(5) 0.8388(4) 0.0934(14) Uani 1 1 d . . . . .
H23 H 0.772420 -0.011631 0.874420 0.112 Uiso 1 1 calc R U . . .
C24 C 0.5635(7) -0.0613(5) 0.8661(4) 0.0961(15) Uani 1 1 d . . . . .
H24 H 0.558359 -0.124333 0.919423 0.115 Uiso 1 1 calc R U . . .

loop_
_atom_site_aniso_label
_atom_site_aniso_U_11
_atom_site_aniso_U_22
_atom_site_aniso_U_33
_atom_site_aniso_U_23
_atom_site_aniso_U_13
_atom_site_aniso_U_12
O1 0.0754(13) 0.0488(10) 0.0449(10) -0.0011(8) 0.0026(9) -0.0213(9)
O3 0.0726(13) 0.0565(11) 0.0496(11) 0.0036(9) 0.0053(10) -0.0151(10)
O2 0.0862(16) 0.0479(10) 0.0508(11) 0.0002(8) -0.0018(11) -0.0248(10)
O4 0.0801(14) 0.0457(10) 0.0620(12) 0.0149(9) 0.0003(11) -0.0123(10)
C35 0.0441(11) 0.0396(11) 0.0379(11) 0.0032(9) -0.0040(9) -0.0107(9)
C36 0.0457(12) 0.0482(13) 0.0393(11) 0.0001(10) -0.0032(10) -0.0136(10)
C4 0.0498(13) 0.0398(11) 0.0423(12) 0.0029(9) -0.0065(10) -0.0046(10)
C1 0.0490(13) 0.0430(12) 0.0446(13) 0.0043(10) -0.0115(10) -0.0148(10)
C27 0.0483(12) 0.0395(11) 0.0408(12) 0.0067(9) -0.0112(10) -0.0111(10)
C3 0.0516(13) 0.0416(11) 0.0421(12) 0.0002(9) -0.0102(10) -0.0132(10)
C15 0.0465(13) 0.0607(15) 0.0424(13) 0.0020(11) -0.0095(11) -0.0187(11)
C45 0.0483(13) 0.0504(13) 0.0467(13) -0.0046(10) -0.0123(11) -0.0117(11)
C28 0.0568(14) 0.0379(11) 0.0442(13) 0.0046(10) -0.0101(11) -0.0070(10)
C11 0.0405(12) 0.0459(12) 0.0461(13) 0.0033(10) -0.0016(10) -0.0141(10)
C40 0.0438(12) 0.0449(12) 0.0409(12) 0.0059(9) -0.0041(10) -0.0068(10)
C20 0.0451(13) 0.0527(14) 0.0437(12) 0.0038(11) -0.0026(10) -0.0035(11)
C26 0.0478(13) 0.0436(12) 0.0407(12) 0.0047(9) -0.0083(10) -0.0110(10)
C2 0.0423(11) 0.0409(11) 0.0407(12) 0.0028(9) -0.0102(10) -0.0139(9)
C21 0.0496(14) 0.0634(16) 0.0575(16) 0.0010(13) -0.0134(12) -0.0097(12)
C37 0.0557(15) 0.0484(14) 0.0546(15) -0.0061(11) -0.0045(12) -0.0161(12)
C50 0.0625(18) 0.096(3) 0.0501(17) 0.0028(16) -0.0097(14) -0.0019(17)
C29 0.0457(12) 0.0465(13) 0.0408(12) 0.0027(10) -0.0079(10) -0.0016(10)
C14 0.0503(14) 0.0750(19) 0.0509(15) -0.0083(13) -0.0065(12) -0.0267(14)
C39 0.0552(15) 0.0451(13) 0.0499(14) 0.0057(11) -0.0032(12) -0.0008(11)
C13 0.0623(18) 0.0689(19) 0.072(2) -0.0162(15) -0.0051(15) -0.0324(15)
C10 0.0418(11) 0.0422(12) 0.0401(12) 0.0007(9) -0.0046(9) -0.0130(9)
C9 0.0559(15) 0.0707(18) 0.0526(16) -0.0020(14) 0.0003(13) -0.0206(14)
C41 0.0603(16) 0.0585(16) 0.0551(16) 0.0021(12) -0.0202(14) -0.0049(13)
C32 0.0699(19) 0.082(2) 0.0433(15) 0.0131(14) -0.0044(14) -0.0061(16)
C31 0.0560(16) 0.0622(17) 0.0613(17) 0.0163(14) -0.0055(14) -0.0123(13)
C34 0.0746(19) 0.0517(14) 0.0465(14) -0.0018(11) -0.0127(14) -0.0048(13)
C5 0.078(2) 0.0711(19) 0.0452(15) 0.0071(13) -0.0164(15) -0.0214(16)
C30 0.0560(15) 0.0485(13) 0.0460(14) 0.0024(11) -0.0032(12) -0.0084(11)
C33 0.084(2) 0.075(2) 0.0426(15) 0.0011(14) -0.0091(15) -0.0026(17)
C44 0.076(2) 0.0619(18) 0.082(2) 0.0092(17) -0.0189(19) 0.0112(17)
C12 0.0531(15) 0.0463(14) 0.0672(17) -0.0033(12) -0.0033(13) -0.0175(12)
C19 0.0594(18) 0.115(3) 0.0637(19) -0.014(2) -0.0158(16) -0.033(2)
C38 0.0614(16) 0.0376(12) 0.0654(17) -0.0007(11) -0.0017(14) -0.0061(11)
C46 0.0548(17) 0.113(3) 0.0506(16) -0.0166(17) -0.0148(14) 0.0098(18)
C25 0.0683(19) 0.073(2) 0.066(2) 0.0256(17) -0.0001(16) -0.0036(16)
C16 0.0626(18) 0.0679(18) 0.0659(18) 0.0081(14) -0.0282(15) -0.0115(14)
C6 0.092(3) 0.096(3) 0.0442(16) 0.0127(16) -0.0133(17) -0.014(2)
C48 0.073(2) 0.076(2) 0.071(2) -0.0006(16) -0.0338(17) -0.0039(16)
C18 0.067(2) 0.139(4) 0.0602(19) 0.004(2) -0.0305(17) -0.026(2)
C47 0.0612(19) 0.125(4) 0.073(2) -0.023(2) -0.0247(18) 0.017(2)
C8 0.0602(18) 0.074(2) 0.074(2) 0.0023(17) 0.0064(16) -0.0253(16)
C43 0.087(3) 0.087(3) 0.087(3) 0.001(2) -0.044(2) 0.022(2)
C7 0.070(2) 0.078(2) 0.0587(19) 0.0170(16) 0.0061(16) -0.0049(17)
C42 0.073(2) 0.085(2) 0.077(2) 0.0031(19) -0.0380(19) 0.0013(19)
C49 0.080(2) 0.106(3) 0.0539(18) 0.0089(18) -0.0246(17) -0.006(2)
C22 0.0541(17) 0.093(3) 0.083(2) -0.010(2) -0.0255(17) -0.0030(17)
C17 0.070(2) 0.104(3) 0.075(2) 0.017(2) -0.0327(19) -0.012(2)
C23 0.085(3) 0.122(4) 0.078(3) 0.003(2) -0.042(2) 0.006(3)
C24 0.106(3) 0.105(3) 0.061(2) 0.020(2) -0.021(2) 0.016(3)

loop_
_atom_type_symbol
_atom_type_description
_atom_type_scat_dispersion_real
_atom_type_scat_dispersion_imag
_atom_type_scat_source
C C 0.0181 0.0091 'International Tables Vol C Tables 4.2.6.8 and 6.1.1.4'
H H 0.0000 0.0000 'International Tables Vol C Tables 4.2.6.8 and 6.1.1.4'
O O 0.0492 0.0322 'International Tables Vol C Tables 4.2.6.8 and 6.1.1.4'

loop_
_geom_angle_atom_site_label_1
_geom_angle_atom_site_label_2
_geom_angle_atom_site_label_3
_geom_angle
_geom_angle_site_symmetry_1
_geom_angle_site_symmetry_3
_geom_angle_publ_flag
C1 O2 H2 109.5 . . ?
C26 O4 H4 109.5 . . ?
C36 C35 C27 120.8(2) . . ?
C36 C35 C40 121.0(2) . . ?
C40 C35 C27 118.2(2) . . ?
C35 C36 C45 122.4(2) . . ?
C35 C36 C37 119.0(3) . . ?
C37 C36 C45 118.6(3) . . ?
C9 C4 C3 124.1(3) . . ?
C9 C4 C5 118.6(3) . . ?
C5 C4 C3 117.0(3) . . ?
O1 C1 C2 116.0(2) . . ?
O2 C1 O1 123.0(2) . . ?
O2 C1 C2 121.0(2) . . ?
C28 C27 C35 126.2(2) . . ?
C28 C27 C26 116.2(2) . . ?
C26 C27 C35 117.5(2) . . ?
C4 C3 H3 114.8 . . ?
C2 C3 C4 130.4(2) . . ?
C2 C3 H3 114.8 . . ?
C14 C15 C10 119.9(3) . . ?
C16 C15 C14 117.4(3) . . ?
C16 C15 C10 122.7(3) . . ?
C50 C45 C36 119.8(3) . . ?
C50 C45 C46 117.4(3) . . ?
C46 C45 C36 122.7(3) . . ?
C27 C28 H28 115.0 . . ?
C27 C28 C29 130.0(2) . . ?
C29 C28 H28 115.0 . . ?
C10 C11 C20 123.0(2) . . ?
C10 C11 C12 119.1(3) . . ?
C12 C11 C20 117.8(3) . . ?
C35 C40 C39 118.6(3) . . ?
C41 C40 C35 122.6(2) . . ?
C41 C40 C39 118.8(3) . . ?
C21 C20 C11 121.4(2) . . ?
C21 C20 C25 117.9(3) . . ?
C25 C20 C11 120.5(3) . . ?
O3 C26 C27 116.0(2) . . ?
O4 C26 O3 123.0(2) . . ?
O4 C26 C27 120.9(2) . . ?
C1 C2 C10 116.2(2) . . ?
C3 C2 C1 116.7(2) . . ?
C3 C2 C10 127.0(2) . . ?
C20 C21 H21 119.4 . . ?
C20 C21 C22 121.2(3) . . ?
C22 C21 H21 119.4 . . ?
C36 C37 H37 119.7 . . ?
C38 C37 C36 120.6(3) . . ?
C38 C37 H37 119.7 . . ?
C45 C50 H50 119.3 . . ?
C45 C50 C49 121.5(3) . . ?
C49 C50 H50 119.3 . . ?
C34 C29 C28 117.7(3) . . ?
C30 C29 C28 124.1(2) . . ?
C30 C29 C34 118.2(3) . . ?
C15 C14 C13 117.5(3) . . ?
C19 C14 C15 120.2(4) . . ?
C19 C14 C13 122.3(3) . . ?
C44 C39 C40 117.5(3) . . ?
C38 C39 C40 119.1(3) . . ?
C38 C39 C44 123.3(3) . . ?
C14 C13 H13 119.2 . . ?
C12 C13 C14 121.6(3) . . ?
C12 C13 H13 119.2 . . ?
C15 C10 C2 117.2(2) . . ?
C11 C10 C15 120.5(2) . . ?
C11 C10 C2 122.2(2) . . ?
C4 C9 H9 120.0 . . ?
C4 C9 C8 120.1(3) . . ?
C8 C9 H9 120.0 . . ?
C40 C41 H41 119.6 . . ?
C42 C41 C40 120.8(3) . . ?
C42 C41 H41 119.6 . . ?
C31 C32 H32 119.9 . . ?
C33 C32 H32 119.9 . . ?
C33 C32 C31 120.2(3) . . ?
C32 C31 H31 120.0 . . ?
C32 C31 C30 120.1(3) . . ?
C30 C31 H31 120.0 . . ?
C29 C34 H34 119.2 . . ?
C33 C34 C29 121.6(3) . . ?
C33 C34 H34 119.2 . . ?
C4 C5 H5 119.5 . . ?
C6 C5 C4 120.9(3) . . ?
C6 C5 H5 119.5 . . ?
C29 C30 C31 120.5(3) . . ?
C29 C30 H30 119.8 . . ?
C31 C30 H30 119.8 . . ?
C32 C33 C34 119.5(3) . . ?
C32 C33 H33 120.2 . . ?
C34 C33 H33 120.2 . . ?
C39 C44 H44 118.9 . . ?
C43 C44 C39 122.3(3) . . ?
C43 C44 H44 118.9 . . ?
C11 C12 H12 119.3 . . ?
C13 C12 C11 121.4(3) . . ?
C13 C12 H12 119.3 . . ?
C14 C19 H19 119.5 . . ?
C18 C19 C14 120.9(4) . . ?
C18 C19 H19 119.5 . . ?
C37 C38 C39 121.7(3) . . ?
C37 C38 H38 119.2 . . ?
C39 C38 H38 119.2 . . ?
C45 C46 H46 119.4 . . ?
C45 C46 C47 121.3(3) . . ?
C47 C46 H46 119.4 . . ?
C20 C25 H25 119.9 . . ?
C24 C25 C20 120.1(4) . . ?
C24 C25 H25 119.9 . . ?
C15 C16 H16 119.9 . . ?
C17 C16 C15 120.2(4) . . ?
C17 C16 H16 119.9 . . ?
C5 C6 H6 119.7 . . ?
C7 C6 C5 120.6(4) . . ?
C7 C6 H6 119.7 . . ?
C47 C48 H48 120.0 . . ?
C47 C48 C49 120.0(3) . . ?
C49 C48 H48 120.0 . . ?
C19 C18 H18 119.8 . . ?
C19 C18 C17 120.3(4) . . ?
C17 C18 H18 119.8 . . ?
C46 C47 H47 120.0 . . ?
C48 C47 C46 120.0(3) . . ?
C48 C47 H47 120.0 . . ?
C9 C8 H8 119.5 . . ?
C7 C8 C9 120.9(4) . . ?
C7 C8 H8 119.5 . . ?
C44 C43 H43 119.7 . . ?
C44 C43 C42 120.6(3) . . ?
C42 C43 H43 119.7 . . ?
C6 C7 C8 118.8(3) . . ?
C6 C7 H7 120.6 . . ?
C8 C7 H7 120.6 . . ?
C41 C42 C43 119.9(4) . . ?
C41 C42 H42 120.0 . . ?
C43 C42 H42 120.0 . . ?
C50 C49 H49 120.2 . . ?
C48 C49 C50 119.6(3) . . ?
C48 C49 H49 120.2 . . ?
C21 C22 H22 120.2 . . ?
C23 C22 C21 119.7(4) . . ?
C23 C22 H22 120.2 . . ?
C16 C17 H17 119.5 . . ?
C18 C17 C16 121.0(4) . . ?
C18 C17 H17 119.5 . . ?
C22 C23 H23 119.9 . . ?
C22 C23 C24 120.1(4) . . ?
C24 C23 H23 119.9 . . ?
C25 C24 C23 120.9(4) . . ?
C25 C24 H24 119.5 . . ?
C23 C24 H24 119.5 . . ?

loop_
_geom_bond_atom_site_label_1
_geom_bond_atom_site_label_2
_geom_bond_distance
_geom_bond_site_symmetry_2
_geom_bond_publ_flag
O1 C1 1.286(3) . ?
O3 C26 1.289(3) . ?
O2 H2 0.8200 . ?
O2 C1 1.240(3) . ?
O4 H4 0.8200 . ?
O4 C26 1.242(3) . ?
C35 C36 1.378(4) . ?
C35 C27 1.490(3) . ?
C35 C40 1.426(4) . ?
C36 C45 1.480(4) . ?
C36 C37 1.431(4) . ?
C4 C3 1.473(3) . ?
C4 C9 1.379(5) . ?
C4 C5 1.385(4) . ?
C1 C2 1.492(3) . ?
C27 C28 1.340(4) . ?
C27 C26 1.485(3) . ?
C3 H3 0.9300 . ?
C3 C2 1.340(4) . ?
C15 C14 1.424(4) . ?
C15 C10 1.429(4) . ?
C15 C16 1.424(4) . ?
C45 C50 1.385(4) . ?
C45 C46 1.387(4) . ?
C28 H28 0.9300 . ?
C28 C29 1.470(4) . ?
C11 C20 1.489(4) . ?
C11 C10 1.376(4) . ?
C11 C12 1.427(4) . ?
C40 C39 1.430(4) . ?
C40 C41 1.417(5) . ?
C20 C21 1.387(4) . ?
C20 C25 1.406(4) . ?
C2 C10 1.496(3) . ?
C21 H21 0.9300 . ?
C21 C22 1.390(5) . ?
C37 H37 0.9300 . ?
C37 C38 1.359(5) . ?
C50 H50 0.9300 . ?
C50 C49 1.391(5) . ?
C29 C34 1.396(4) . ?
C29 C30 1.390(4) . ?
C14 C13 1.430(6) . ?
C14 C19 1.396(6) . ?
C39 C44 1.430(5) . ?
C39 C38 1.397(5) . ?
C13 H13 0.9300 . ?
C13 C12 1.348(6) . ?
C9 H9 0.9300 . ?
C9 C8 1.395(5) . ?
C41 H41 0.9300 . ?
C41 C42 1.383(5) . ?
C32 H32 0.9300 . ?
C32 C31 1.383(5) . ?
C32 C33 1.380(6) . ?
C31 H31 0.9300 . ?
C31 C30 1.395(4) . ?
C34 H34 0.9300 . ?
C34 C33 1.381(5) . ?
C5 H5 0.9300 . ?
C5 C6 1.384(5) . ?
C30 H30 0.9300 . ?
C33 H33 0.9300 . ?
C44 H44 0.9300 . ?
C44 C43 1.338(7) . ?
C12 H12 0.9300 . ?
C19 H19 0.9300 . ?
C19 C18 1.360(8) . ?
C38 H38 0.9300 . ?
C46 H46 0.9300 . ?
C46 C47 1.392(5) . ?
C25 H25 0.9300 . ?
C25 C24 1.373(7) . ?
C16 H16 0.9300 . ?
C16 C17 1.383(5) . ?
C6 H6 0.9300 . ?
C6 C7 1.374(7) . ?
C48 H48 0.9300 . ?
C48 C47 1.367(6) . ?
C48 C49 1.376(6) . ?
C18 H18 0.9300 . ?
C18 C17 1.383(8) . ?
C47 H47 0.9300 . ?
C8 H8 0.9300 . ?
C8 C7 1.379(6) . ?
C43 H43 0.9300 . ?
C43 C42 1.401(7) . ?
C7 H7 0.9300 . ?
C42 H42 0.9300 . ?
C49 H49 0.9300 . ?
C22 H22 0.9300 . ?
C22 C23 1.367(7) . ?
C17 H17 0.9300 . ?
C23 H23 0.9300 . ?
C23 C24 1.375(9) . ?
C24 H24 0.9300 . ?

loop_
_geom_torsion_atom_site_label_1
_geom_torsion_atom_site_label_2
_geom_torsion_atom_site_label_3
_geom_torsion_atom_site_label_4
_geom_torsion
_geom_torsion_site_symmetry_1
_geom_torsion_site_symmetry_2
_geom_torsion_site_symmetry_3
_geom_torsion_site_symmetry_4
_geom_torsion_publ_flag
O1 C1 C2 C3 159.2(3) . . . . ?
O1 C1 C2 C10 -19.6(4) . . . . ?
O2 C1 C2 C3 -22.1(4) . . . . ?
O2 C1 C2 C10 159.2(3) . . . . ?
C35 C36 C45 C50 -119.0(3) . . . . ?
C35 C36 C45 C46 65.1(4) . . . . ?
C35 C36 C37 C38 -0.7(4) . . . . ?
C35 C27 C28 C29 2.8(5) . . . . ?
C35 C27 C26 O3 3.3(4) . . . . ?
C35 C27 C26 O4 -177.2(3) . . . . ?
C35 C40 C39 C44 -179.6(3) . . . . ?
C35 C40 C39 C38 -1.7(4) . . . . ?
C35 C40 C41 C42 178.6(3) . . . . ?
C36 C35 C27 C28 -109.8(3) . . . . ?
C36 C35 C27 C26 75.1(3) . . . . ?
C36 C35 C40 C39 2.4(3) . . . . ?
C36 C35 C40 C41 -176.3(3) . . . . ?
C36 C45 C50 C49 179.8(4) . . . . ?
C36 C45 C46 C47 178.0(4) . . . . ?
C36 C37 C38 C39 1.5(4) . . . . ?
C4 C3 C2 C1 177.5(3) . . . . ?
C4 C3 C2 C10 -3.9(5) . . . . ?
C4 C9 C8 C7 0.1(6) . . . . ?
C4 C5 C6 C7 0.1(6) . . . . ?
C1 C2 C10 C15 -72.0(3) . . . . ?
C1 C2 C10 C11 107.5(3) . . . . ?
C27 C35 C36 C45 0.6(4) . . . . ?
C27 C35 C36 C37 -178.5(2) . . . . ?
C27 C35 C40 C39 179.8(2) . . . . ?
C27 C35 C40 C41 1.0(4) . . . . ?
C27 C28 C29 C34 -159.5(3) . . . . ?
C27 C28 C29 C30 22.5(5) . . . . ?
C3 C4 C9 C8 -174.7(3) . . . . ?
C3 C4 C5 C6 174.9(3) . . . . ?
C3 C2 C10 C15 109.4(3) . . . . ?
C3 C2 C10 C11 -71.1(4) . . . . ?
C15 C14 C13 C12 -1.5(4) . . . . ?
C15 C14 C19 C18 -1.6(5) . . . . ?
C15 C16 C17 C18 0.8(6) . . . . ?
C45 C36 C37 C38 -179.9(3) . . . . ?
C45 C50 C49 C48 2.4(7) . . . . ?
C45 C46 C47 C48 1.9(8) . . . . ?
C28 C27 C26 O3 -172.2(3) . . . . ?
C28 C27 C26 O4 7.3(4) . . . . ?
C28 C29 C34 C33 -178.1(3) . . . . ?
C28 C29 C30 C31 177.2(3) . . . . ?
C11 C20 C21 C22 -175.8(3) . . . . ?
C11 C20 C25 C24 175.5(3) . . . . ?
C40 C35 C36 C45 177.9(2) . . . . ?
C40 C35 C36 C37 -1.2(3) . . . . ?
C40 C35 C27 C28 72.8(4) . . . . ?
C40 C35 C27 C26 -102.3(3) . . . . ?
C40 C39 C44 C43 0.0(6) . . . . ?
C40 C39 C38 C37 -0.2(4) . . . . ?
C40 C41 C42 C43 1.7(6) . . . . ?
C20 C11 C10 C15 176.7(2) . . . . ?
C20 C11 C10 C2 -2.8(4) . . . . ?
C20 C11 C12 C13 -176.0(3) . . . . ?
C20 C21 C22 C23 0.5(6) . . . . ?
C20 C25 C24 C23 0.3(7) . . . . ?
C26 C27 C28 C29 178.0(3) . . . . ?
C21 C20 C25 C24 0.7(5) . . . . ?
C21 C22 C23 C24 0.5(7) . . . . ?
C37 C36 C45 C50 60.1(4) . . . . ?
C37 C36 C45 C46 -115.8(4) . . . . ?
C50 C45 C46 C47 2.0(7) . . . . ?
C29 C34 C33 C32 -0.1(6) . . . . ?
C14 C15 C10 C11 -1.1(4) . . . . ?
C14 C15 C10 C2 178.4(2) . . . . ?
C14 C15 C16 C17 -1.9(5) . . . . ?
C14 C13 C12 C11 -0.5(5) . . . . ?
C14 C19 C18 C17 0.5(6) . . . . ?
C39 C40 C41 C42 -0.1(4) . . . . ?
C39 C44 C43 C42 1.7(7) . . . . ?
C13 C14 C19 C18 177.9(3) . . . . ?
C10 C15 C14 C13 2.3(4) . . . . ?
C10 C15 C14 C19 -178.2(3) . . . . ?
C10 C15 C16 C17 178.6(3) . . . . ?
C10 C11 C20 C21 -49.9(4) . . . . ?
C10 C11 C20 C25 135.4(3) . . . . ?
C10 C11 C12 C13 1.7(4) . . . . ?
C9 C4 C3 C2 -23.6(5) . . . . ?
C9 C4 C5 C6 -0.4(5) . . . . ?
C9 C8 C7 C6 -0.4(6) . . . . ?
C41 C40 C39 C44 -0.8(4) . . . . ?
C41 C40 C39 C38 177.1(3) . . . . ?
C32 C31 C30 C29 1.6(5) . . . . ?
C31 C32 C33 C34 0.9(6) . . . . ?
C34 C29 C30 C31 -0.8(4) . . . . ?
C5 C4 C3 C2 161.4(3) . . . . ?
C5 C4 C9 C8 0.2(5) . . . . ?
C5 C6 C7 C8 0.2(6) . . . . ?
C30 C29 C34 C33 0.1(5) . . . . ?
C33 C32 C31 C30 -1.6(6) . . . . ?
C44 C39 C38 C37 177.5(3) . . . . ?
C44 C43 C42 C41 -2.6(7) . . . . ?
C12 C11 C20 C21 127.7(3) . . . . ?
C12 C11 C20 C25 -47.0(4) . . . . ?
C12 C11 C10 C15 -0.9(3) . . . . ?
C12 C11 C10 C2 179.6(2) . . . . ?
C19 C14 C13 C12 179.0(3) . . . . ?
C19 C18 C17 C16 -0.1(7) . . . . ?
C38 C39 C44 C43 -177.8(4) . . . . ?
C46 C45 C50 C49 -4.1(6) . . . . ?
C25 C20 C21 C22 -1.1(5) . . . . ?
C16 C15 C14 C13 -177.3(3) . . . . ?
C16 C15 C14 C19 2.3(4) . . . . ?
C16 C15 C10 C11 178.4(3) . . . . ?
C16 C15 C10 C2 -2.1(4) . . . . ?
C47 C48 C49 C50 1.7(7) . . . . ?
C49 C48 C47 C46 -3.8(8) . . . . ?
C22 C23 C24 C25 -0.9(8) . . . . ?

loop_
_smtbx_masks_void_nr
_smtbx_masks_void_average_x
_smtbx_masks_void_average_y
_smtbx_masks_void_average_z
_smtbx_masks_void_volume
_smtbx_masks_void_count_electrons
_smtbx_masks_void_content
1 -0.517 0.480 0.011 246.0 73.3 ?
